data_2228892
loop_
_publ_author_name
'Meng, Shuang-Ming'
'Wang, Ke-Wei'
'Xie, Hai'
'Fan, Yue-Qin'
'Guo, Yong'

_publ_section_title
;
 <i>N</i>-Phenylmorpholine-4-carboxamide
;
_journal_coeditor_code SU2236
_journal_issue 1
_journal_name_full 'Acta Crystallographica Section E'
_journal_page_first o225
_journal_paper_doi 10.1107/S1600536810052207
_journal_volume 67
_journal_year 2011
_chemical_formula_iupac 'C11 H14 N2 O2'
_chemical_formula_moiety 'C11 H14 N2 O2'
_chemical_formula_sum 'C11 H14 N2 O2'
_chemical_formula_weight 206.24
_chemical_name_systematic
;
<i>N</i>-Phenylmorpholine-4-carboxamide
;
_space_group_IT_number 14
_symmetry_cell_setting monoclinic
_symmetry_space_group_name_Hall '-P 2ybc'
_symmetry_space_group_name_H-M 'P 1 21/c 1'
_atom_sites_solution_hydrogens geom
_atom_sites_solution_primary direct
_atom_sites_solution_secondary difmap
_audit_creation_method SHELXL-97
_cell_angle_alpha 90.00
_cell_angle_beta 104.205(2)
_cell_angle_gamma 90.00
_cell_formula_units_Z 4
_cell_length_a 8.0907(10)
_cell_length_b 15.754(2)
_cell_length_c 8.4529(11)
_cell_measurement_reflns_used 5309
_cell_measurement_temperature 293(2)
_cell_measurement_theta_max 26.1
_cell_measurement_theta_min 2.6
_cell_volume 1044.5(2)
_computing_cell_refinement 'SAINT (Bruker, 2007)'
_computing_data_collection 'SMART (Bruker, 2007)'
_computing_data_reduction 'SAINT (Bruker, 2007)'
_computing_molecular_graphics 'SHELXTL-Plus (Sheldrick, 2008)'
_computing_publication_material 'SHELXL97 (Sheldrick, 2008)'
_computing_structure_refinement 'SHELXL97 (Sheldrick, 2008)'
_computing_structure_solution 'SHELXS97 (Sheldrick, 2008)'
_diffrn_ambient_temperature 293(2)
_diffrn_measured_fraction_theta_full 0.997
_diffrn_measured_fraction_theta_max 0.997
_diffrn_measurement_device_type 'Bruker SMART APEX CCD'
_diffrn_measurement_method \w
_diffrn_radiation_monochromator graphite
_diffrn_radiation_source 'fine-focus sealed tube'
_diffrn_radiation_type MoK\a
_diffrn_radiation_wavelength 0.71073
_diffrn_reflns_av_R_equivalents 0.0162
_diffrn_reflns_av_sigmaI/netI 0.0201
_diffrn_reflns_limit_h_max 9
_diffrn_reflns_limit_h_min -8
_diffrn_reflns_limit_k_max 19
_diffrn_reflns_limit_k_min -12
_diffrn_reflns_limit_l_max 9
_diffrn_reflns_limit_l_min -10
_diffrn_reflns_number 5309
_diffrn_reflns_theta_full 26.05
_diffrn_reflns_theta_max 26.05
_diffrn_reflns_theta_min 2.59
_diffrn_standards_decay_% 0
_diffrn_standards_number 0
_exptl_absorpt_coefficient_mu 0.092
_exptl_absorpt_correction_T_max 0.981
_exptl_absorpt_correction_T_min 0.976
_exptl_absorpt_correction_type multi-scan
_exptl_absorpt_process_details '(SADABS; Bruker, 2001)'
_exptl_crystal_colour colourless
_exptl_crystal_density_diffrn 1.312
_exptl_crystal_density_method 'not measured'
_exptl_crystal_description block
_exptl_crystal_F_000 440
_exptl_crystal_size_max 0.29
_exptl_crystal_size_mid 0.21
_exptl_crystal_size_min 0.19
_refine_diff_density_max 0.132
_refine_diff_density_min -0.178
_refine_ls_extinction_method none
_refine_ls_goodness_of_fit_ref 1.041
_refine_ls_hydrogen_treatment mixed
_refine_ls_matrix_type full
_refine_ls_number_parameters 139
_refine_ls_number_reflns 2056
_refine_ls_number_restraints 0
_refine_ls_restrained_S_all 1.041
_refine_ls_R_factor_all 0.0524
_refine_ls_R_factor_gt 0.0401
_refine_ls_shift/su_max 0.000
_refine_ls_shift/su_mean 0.000
_refine_ls_structure_factor_coef Fsqd
_refine_ls_weighting_details 'calc w=1/[\s^2^(Fo^2^)+(0.0510P)^2^+0.1766P] where P=(Fo^2^+2Fc^2^)/3'
_refine_ls_weighting_scheme calc
_refine_ls_wR_factor_gt 0.0971
_refine_ls_wR_factor_ref 0.1050
_reflns_number_gt 1633
_reflns_number_total 2056
_reflns_threshold_expression I>2\s(I)
_cod_data_source_file su2236.cif
_cod_data_source_block I
_cod_original_sg_symbol_H-M 'P 21/c'
_cod_database_code 2228892
_cod_database_fobs_code 2228892

loop_
_symmetry_equiv_pos_as_xyz
'x, y, z'
'-x, y+1/2, -z+1/2'
'-x, -y, -z'
'x, -y-1/2, z-1/2'

loop_
_atom_site_type_symbol
_atom_site_label
_atom_site_fract_x
_atom_site_fract_y
_atom_site_fract_z
_atom_site_U_iso_or_equiv
_atom_site_adp_type
_atom_site_calc_flag
_atom_site_refinement_flags
_atom_site_occupancy
_atom_site_disorder_assembly
_atom_site_disorder_group
C C1 0.32831(18) 0.27851(9) 0.53510(15) 0.0363(3) Uani d . 1 . .
C C6 0.21670(19) 0.23577(9) 0.60820(17) 0.0423(4) Uani d . 1 . .
H H006 0.2379 0.1796 0.6410 0.051 Uiso calc R 1 . .
C C2 0.2934(2) 0.36162(9) 0.48415(18) 0.0446(4) Uani d . 1 . .
H H007 0.3679 0.3909 0.4358 0.054 Uiso calc R 1 . .
C C7 0.56729(17) 0.17667(8) 0.59477(16) 0.0354(3) Uani d . 1 . .
C C11 0.79490(19) 0.07168(10) 0.61799(19) 0.0466(4) Uani d . 1 . .
H H00A 0.7747 0.0651 0.7258 0.056 Uiso calc R 1 . .
H H00B 0.9098 0.0932 0.6306 0.056 Uiso calc R 1 . .
C C5 0.0740(2) 0.27684(11) 0.6320(2) 0.0533(4) Uani d . 1 . .
H H010 0.0011 0.2486 0.6838 0.064 Uiso calc R 1 . .
C C9 0.6653(2) 0.04917(11) 0.2800(2) 0.0532(4) Uani d . 1 . .
H H01A 0.5540 0.0256 0.2783 0.064 Uiso calc R 1 . .
H H01B 0.6755 0.0528 0.1683 0.064 Uiso calc R 1 . .
C C8 0.6786(2) 0.13675(10) 0.35298(18) 0.0515(4) Uani d . 1 . .
H H01C 0.7849 0.1629 0.3450 0.062 Uiso calc R 1 . .
H H01D 0.5854 0.1716 0.2929 0.062 Uiso calc R 1 . .
C C10 0.7776(2) -0.01294(10) 0.5331(2) 0.0535(4) Uani d . 1 . .
H H01E 0.8650 -0.0511 0.5929 0.064 Uiso calc R 1 . .
H H01F 0.6674 -0.0373 0.5327 0.064 Uiso calc R 1 . .
C C4 0.0387(2) 0.35911(12) 0.5799(2) 0.0633(5) Uani d . 1 . .
H H014 -0.0584 0.3862 0.5951 0.076 Uiso calc R 1 . .
C C3 0.1479(2) 0.40080(11) 0.5054(2) 0.0587(5) Uani d . 1 . .
H H015 0.1236 0.4561 0.4687 0.070 Uiso calc R 1 . .
N N2 0.67253(16) 0.13193(8) 0.52338(14) 0.0450(3) Uani d . 1 . .
O O1 0.55772(13) 0.16176(6) 0.73527(11) 0.0438(3) Uani d . 1 . .
O O2 0.79327(14) -0.00542(7) 0.36958(15) 0.0565(3) Uani d . 1 . .
N N1 0.47270(16) 0.23906(8) 0.50123(15) 0.0425(3) Uani d . 1 . .
H H1N 0.505(2) 0.2590(11) 0.421(2) 0.051 Uiso d . 1 . .

loop_
_atom_site_aniso_label
_atom_site_aniso_U_11
_atom_site_aniso_U_22
_atom_site_aniso_U_33
_atom_site_aniso_U_12
_atom_site_aniso_U_13
_atom_site_aniso_U_23
C1 0.0432(8) 0.0365(7) 0.0307(6) 0.0074(6) 0.0117(6) -0.0014(5)
C6 0.0503(9) 0.0360(7) 0.0430(8) 0.0046(6) 0.0162(7) 0.0020(6)
C2 0.0550(9) 0.0384(8) 0.0453(8) 0.0065(7) 0.0213(7) 0.0050(6)
C7 0.0396(7) 0.0314(7) 0.0375(7) 0.0000(6) 0.0135(6) -0.0023(6)
C11 0.0415(8) 0.0472(9) 0.0516(9) 0.0114(7) 0.0123(7) 0.0019(7)
C5 0.0504(9) 0.0546(10) 0.0616(10) 0.0050(8) 0.0265(8) 0.0052(8)
C9 0.0503(9) 0.0595(10) 0.0538(9) 0.0068(8) 0.0202(7) -0.0086(8)
C8 0.0658(11) 0.0506(9) 0.0463(8) 0.0153(8) 0.0293(8) 0.0033(7)
C10 0.0486(9) 0.0437(9) 0.0701(11) 0.0086(7) 0.0185(8) 0.0023(8)
C4 0.0603(11) 0.0606(11) 0.0781(12) 0.0253(9) 0.0347(9) 0.0106(9)
C3 0.0698(11) 0.0421(9) 0.0711(11) 0.0222(8) 0.0306(9) 0.0134(8)
N2 0.0531(8) 0.0446(7) 0.0417(7) 0.0159(6) 0.0199(6) 0.0024(5)
O1 0.0544(6) 0.0438(6) 0.0369(5) 0.0098(5) 0.0182(5) 0.0034(4)
O2 0.0538(7) 0.0500(7) 0.0693(8) 0.0108(5) 0.0220(6) -0.0118(6)
N1 0.0525(8) 0.0407(7) 0.0411(7) 0.0138(6) 0.0245(6) 0.0091(5)

loop_
_atom_type_symbol
_atom_type_description
_atom_type_scat_dispersion_real
_atom_type_scat_dispersion_imag
_atom_type_scat_source
C C 0.0033 0.0016 'International Tables Vol C Tables 4.2.6.8 and 6.1.1.4'
H H 0.0000 0.0000 'International Tables Vol C Tables 4.2.6.8 and 6.1.1.4'
N N 0.0061 0.0033 'International Tables Vol C Tables 4.2.6.8 and 6.1.1.4'
O O 0.0106 0.0060 'International Tables Vol C Tables 4.2.6.8 and 6.1.1.4'

loop_
_geom_angle_atom_site_label_1
_geom_angle_atom_site_label_2
_geom_angle_atom_site_label_3
_geom_angle_site_symmetry_1
_geom_angle_site_symmetry_3
_geom_angle
_geom_angle_publ_flag
C2 C1 C6 . . 119.46(13) ?
C2 C1 N1 . . 117.91(13) ?
C6 C1 N1 . . 122.52(12) ?
C5 C6 C1 . . 119.76(14) ?
C5 C6 H006 . . 120.1 ?
C1 C6 H006 . . 120.1 ?
C3 C2 C1 . . 119.86(15) ?
C3 C2 H007 . . 120.1 ?
C1 C2 H007 . . 120.1 ?
O1 C7 N2 . . 121.67(13) ?
O1 C7 N1 . . 122.31(12) ?
N2 C7 N1 . . 116.02(12) ?
N2 C11 C10 . . 110.11(13) ?
N2 C11 H00A . . 109.6 ?
C10 C11 H00A . . 109.6 ?
N2 C11 H00B . . 109.6 ?
C10 C11 H00B . . 109.6 ?
H00A C11 H00B . . 108.2 ?
C4 C5 C6 . . 120.69(15) ?
C4 C5 H010 . . 119.7 ?
C6 C5 H010 . . 119.7 ?
O2 C9 C8 . . 111.64(14) ?
O2 C9 H01A . . 109.3 ?
C8 C9 H01A . . 109.3 ?
O2 C9 H01B . . 109.3 ?
C8 C9 H01B . . 109.3 ?
H01A C9 H01B . . 108.0 ?
N2 C8 C9 . . 109.95(13) ?
N2 C8 H01C . . 109.7 ?
C9 C8 H01C . . 109.7 ?
N2 C8 H01D . . 109.7 ?
C9 C8 H01D . . 109.7 ?
H01C C8 H01D . . 108.2 ?
O2 C10 C11 . . 111.67(13) ?
O2 C10 H01E . . 109.3 ?
C11 C10 H01E . . 109.3 ?
O2 C10 H01F . . 109.3 ?
C11 C10 H01F . . 109.3 ?
H01E C10 H01F . . 107.9 ?
C3 C4 C5 . . 119.41(15) ?
C3 C4 H014 . . 120.3 ?
C5 C4 H014 . . 120.3 ?
C4 C3 C2 . . 120.78(15) ?
C4 C3 H015 . . 119.6 ?
C2 C3 H015 . . 119.6 ?
C7 N2 C8 . . 126.22(12) ?
C7 N2 C11 . . 120.64(12) ?
C8 N2 C11 . . 113.14(12) ?
C9 O2 C10 . . 110.01(11) ?
C7 N1 C1 . . 124.79(12) ?
C7 N1 H1N . . 119.4(12) ?
C1 N1 H1N . . 115.7(12) ?

loop_
_geom_bond_atom_site_label_1
_geom_bond_atom_site_label_2
_geom_bond_site_symmetry_2
_geom_bond_distance
_geom_bond_publ_flag
C1 C2 . 1.386(2) ?
C1 C6 . 1.387(2) ?
C1 N1 . 1.4132(18) ?
C6 C5 . 1.380(2) ?
C6 H006 . 0.9300 ?
C2 C3 . 1.379(2) ?
C2 H007 . 0.9300 ?
C7 O1 . 1.2315(16) ?
C7 N2 . 1.3559(18) ?
C7 N1 . 1.3711(18) ?
C11 N2 . 1.4601(18) ?
C11 C10 . 1.504(2) ?
C11 H00A . 0.9700 ?
C11 H00B . 0.9700 ?
C5 C4 . 1.376(2) ?
C5 H010 . 0.9300 ?
C9 O2 . 1.414(2) ?
C9 C8 . 1.504(2) ?
C9 H01A . 0.9700 ?
C9 H01B . 0.9700 ?
C8 N2 . 1.4553(18) ?
C8 H01C . 0.9700 ?
C8 H01D . 0.9700 ?
C10 O2 . 1.424(2) ?
C10 H01E . 0.9700 ?
C10 H01F . 0.9700 ?
C4 C3 . 1.372(2) ?
C4 H014 . 0.9300 ?
C3 H015 . 0.9300 ?
N1 H1N . 0.844(17) ?

loop_
_geom_hbond_atom_site_label_D
_geom_hbond_atom_site_label_H
_geom_hbond_atom_site_label_A
_geom_hbond_site_symmetry_A
_geom_hbond_distance_DH
_geom_hbond_distance_HA
_geom_hbond_distance_DA
_geom_hbond_angle_DHA
N1 H1N O1 4_565 0.844(17) 2.130(18) 2.9543(16) 165.3(16)

loop_
_geom_torsion_atom_site_label_1
_geom_torsion_atom_site_label_2
_geom_torsion_atom_site_label_3
_geom_torsion_atom_site_label_4
_geom_torsion_site_symmetry_1
_geom_torsion_site_symmetry_2
_geom_torsion_site_symmetry_3
_geom_torsion_site_symmetry_4
_geom_torsion
_geom_torsion_publ_flag
C2 C1 C6 C5 . . . . -1.2(2) ?
N1 C1 C6 C5 . . . . -177.35(13) ?
C6 C1 C2 C3 . . . . -0.5(2) ?
N1 C1 C2 C3 . . . . 175.89(14) ?
C1 C6 C5 C4 . . . . 1.8(2) ?
O2 C9 C8 N2 . . . . -55.97(18) ?
N2 C11 C10 O2 . . . . 54.81(17) ?
C6 C5 C4 C3 . . . . -0.8(3) ?
C5 C4 C3 C2 . . . . -0.9(3) ?
C1 C2 C3 C4 . . . . 1.5(3) ?
O1 C7 N2 C8 . . . . 171.82(14) ?
N1 C7 N2 C8 . . . . -8.1(2) ?
O1 C7 N2 C11 . . . . -8.0(2) ?
N1 C7 N2 C11 . . . . 172.05(13) ?
C9 C8 N2 C7 . . . . -128.09(16) ?
C9 C8 N2 C11 . . . . 51.77(18) ?
C10 C11 N2 C7 . . . . 128.49(15) ?
C10 C11 N2 C8 . . . . -51.38(18) ?
C8 C9 O2 C10 . . . . 60.27(17) ?
C11 C10 O2 C9 . . . . -59.74(17) ?
O1 C7 N1 C1 . . . . -16.0(2) ?
N2 C7 N1 C1 . . . . 163.93(13) ?
C2 C1 N1 C7 . . . . 150.53(14) ?
C6 C1 N1 C7 . . . . -33.2(2) ?

loop_
_cod_related_entry_id
_cod_related_entry_database
_cod_related_entry_code
1 ChemSpider 303007
